data_1544306
loop_
_publ_author_name
'Bajpai, Alankriti'
'Scott, Hayley S.'
'Pham, Tony'
'Chen, Kai-Jie'
'Space, Brian'
'Lusi, Matteo'
'Perry, Miranda L.'
'Zaworotko, Michael J.'

_publ_section_title
;
 Towards an understanding of the propensity for crystalline hydrate
 formation by molecular compounds
;
_journal_issue 6
_journal_name_full IUCrJ
_journal_page_first
;
;
_journal_paper_doi 10.1107/S2052252516015633
_journal_volume 3
_journal_year 2016
_chemical_formula_sum 'C16 H16 N2 O2'
_chemical_formula_weight 268.31
_chemical_name_systematic
; 
 ? 
;
_space_group_IT_number 14
_symmetry_cell_setting monoclinic
_symmetry_space_group_name_Hall '-P 2ybc'
_symmetry_space_group_name_H-M 'P 1 21/c 1'
_atom_sites_solution_hydrogens geom
_atom_sites_solution_primary direct
_atom_sites_solution_secondary difmap
_audit_creation_method SHELXL-97
_cell_angle_alpha 90.00
_cell_angle_beta 99.239(4)
_cell_angle_gamma 90.00
_cell_formula_units_Z 2
_cell_length_a 7.4431(4)
_cell_length_b 3.9111(2)
_cell_length_c 22.7679(12)
_cell_measurement_reflns_used 1615
_cell_measurement_temperature 100(2)
_cell_measurement_theta_max 70.96
_cell_measurement_theta_min 3.93
_cell_volume 654.19(6)
_computing_cell_refinement 'Bruker SAINT'
_computing_data_collection 'Bruker APEX2'
_computing_data_reduction 'Bruker SAINT'
_computing_structure_refinement 'SHELXL-2014 (Sheldrick 2014)'
_computing_structure_solution 'SHELXS-97 (Sheldrick 2008)'
_diffrn_ambient_temperature 100(2)
_diffrn_measured_fraction_theta_full 0.973
_diffrn_measured_fraction_theta_max 0.973
_diffrn_measurement_device_type 'Bruker APEX-II CCD'
_diffrn_measurement_method '\f and \w scans'
_diffrn_radiation_monochromator graphite
_diffrn_radiation_source 'fine-focus sealed tube'
_diffrn_radiation_type CuK\a
_diffrn_radiation_wavelength 1.54178
_diffrn_reflns_av_R_equivalents 0.1633
_diffrn_reflns_av_sigmaI/netI 0.1050
_diffrn_reflns_limit_h_max 8
_diffrn_reflns_limit_h_min -7
_diffrn_reflns_limit_k_max 4
_diffrn_reflns_limit_k_min -4
_diffrn_reflns_limit_l_max 26
_diffrn_reflns_limit_l_min -28
_diffrn_reflns_number 6041
_diffrn_reflns_theta_full 72.22
_diffrn_reflns_theta_max 72.22
_diffrn_reflns_theta_min 3.93
_exptl_absorpt_coefficient_mu 0.735
_exptl_absorpt_correction_T_max 0.7536
_exptl_absorpt_correction_T_min 0.5954
_exptl_absorpt_correction_type multi-scan
_exptl_absorpt_process_details SADABS
_exptl_crystal_colour Colourless
_exptl_crystal_density_diffrn 1.362
_exptl_crystal_density_method 'not measured'
_exptl_crystal_description Block
_exptl_crystal_F_000 284
_exptl_crystal_size_max 0.05
_exptl_crystal_size_mid 0.05
_exptl_crystal_size_min 0.05
_refine_diff_density_max 0.652
_refine_diff_density_min -0.439
_refine_diff_density_rms 0.096
_refine_ls_extinction_method none
_refine_ls_goodness_of_fit_ref 1.066
_refine_ls_hydrogen_treatment mixed
_refine_ls_matrix_type full
_refine_ls_number_parameters 99
_refine_ls_number_reflns 1261
_refine_ls_number_restraints 1
_refine_ls_restrained_S_all 1.065
_refine_ls_R_factor_all 0.1322
_refine_ls_R_factor_gt 0.0888
_refine_ls_shift/su_max 0.000
_refine_ls_shift/su_mean 0.000
_refine_ls_structure_factor_coef Fsqd
_refine_ls_weighting_details 'calc w=1/[\s^2^(Fo^2^)+(0.0409P)^2^+2.8030P] where P=(Fo^2^+2Fc^2^)/3'
_refine_ls_weighting_scheme calc
_refine_ls_wR_factor_gt 0.1820
_refine_ls_wR_factor_ref 0.2074
_reflns_number_gt 876
_reflns_number_total 1261
_reflns_threshold_expression >2sigma(I)
_cod_data_source_file lc5070.cif
_cod_data_source_block 10.2H2O
_cod_depositor_comments
;
The following automatic conversions were performed:

'_symmetry_cell_setting' value 'Monoclinic' changed to 'monoclinic'
according to
/usr/data/users/saulius/crontab/automatic-downloads/rss-feeds/IUCr/lib/dictionaries/cif_core.dic
dictionary named 'cif_core.dic' version 2.4.2 from 2011-04-26.

Automatic conversion script
Id: cif_fix_values 4268 2015-11-12 08:31:59Z antanas 
;
_cod_original_sg_symbol_H-M P2(1)/c
_cod_database_code 1544306

loop_
_symmetry_equiv_pos_as_xyz
'x, y, z'
'-x, y+1/2, -z+1/2'
'-x, -y, -z'
'x, -y-1/2, z-1/2'

loop_
_atom_site_label
_atom_site_type_symbol
_atom_site_fract_x
_atom_site_fract_y
_atom_site_fract_z
_atom_site_U_iso_or_equiv
_atom_site_adp_type
_atom_site_occupancy
_atom_site_symmetry_multiplicity
_atom_site_calc_flag
_atom_site_refinement_flags
OA O 0.9290(5) 0.7614(12) 0.71220(16) 0.0446(11) Uani 1 1 d D
HA2 H 0.985(11) 0.939(18) 0.742(3) 0.13(3) Uiso 1 1 d D
HA1 H 0.796(10) 0.66(2) 0.709(3) 0.11(3) Uiso 1 1 d .
N1 N 0.5667(4) 0.5178(9) 0.67714(14) 0.0162(8) Uani 1 1 d .
C2 C 0.3928(5) 0.5124(11) 0.68560(17) 0.0152(9) Uani 1 1 d .
H2 H 0.3648 0.6024 0.7218 0.018 Uiso 1 1 calc R
C3 C 0.2511(5) 0.3827(10) 0.64449(16) 0.0128(9) Uani 1 1 d .
H3 H 0.1304 0.3817 0.6531 0.015 Uiso 1 1 calc R
C4 C 0.2870(5) 0.2543(10) 0.59064(17) 0.0121(9) Uani 1 1 d .
C5 C 0.4678(5) 0.2594(11) 0.58165(17) 0.0154(9) Uani 1 1 d .
H5 H 0.4998 0.1747 0.5456 0.018 Uiso 1 1 calc R
C6 C 0.5998(5) 0.3880(11) 0.62540(18) 0.0179(9) Uani 1 1 d .
H6 H 0.7223 0.3847 0.6185 0.022 Uiso 1 1 calc R
C7 C 0.1399(5) 0.1228(10) 0.54452(17) 0.0111(8) Uani 1 1 d .
C8 C 0.1522(5) 0.1539(10) 0.48383(17) 0.0127(9) Uani 1 1 d .
H8 H 0.2563 0.2594 0.4725 0.015 Uiso 1 1 calc R
C9 C 0.0152(5) 0.0335(10) 0.44018(17) 0.0126(9) Uani 1 1 d .
H9 H 0.0268 0.0574 0.3994 0.015 Uiso 1 1 calc R

loop_
_atom_site_aniso_label
_atom_site_aniso_U_11
_atom_site_aniso_U_22
_atom_site_aniso_U_33
_atom_site_aniso_U_23
_atom_site_aniso_U_13
_atom_site_aniso_U_12
OA 0.0199(19) 0.078(3) 0.036(2) -0.010(2) 0.0048(15) -0.001(2)
N1 0.0137(17) 0.0170(18) 0.0161(17) 0.0008(16) -0.0030(13) -0.0003(14)
C2 0.019(2) 0.013(2) 0.013(2) -0.0021(18) 0.0001(15) 0.0015(17)
C3 0.013(2) 0.013(2) 0.0115(19) 0.0006(17) 0.0010(14) 0.0010(16)
C4 0.016(2) 0.0045(18) 0.015(2) 0.0044(16) -0.0017(15) 0.0032(15)
C5 0.014(2) 0.015(2) 0.017(2) -0.0020(18) 0.0022(15) 0.0025(16)
C6 0.013(2) 0.017(2) 0.023(2) 0.0013(19) 0.0003(16) 0.0035(17)
C7 0.0118(19) 0.0056(18) 0.0153(19) 0.0016(16) 0.0005(14) 0.0047(15)
C8 0.0097(18) 0.012(2) 0.016(2) 0.0008(17) 0.0017(15) 0.0043(15)
C9 0.014(2) 0.010(2) 0.0136(19) 0.0008(16) 0.0007(14) 0.0059(16)

loop_
_atom_type_symbol
_atom_type_description
_atom_type_scat_dispersion_real
_atom_type_scat_dispersion_imag
_atom_type_scat_source
C C 0.0181 0.0091 'International Tables Vol C Tables 4.2.6.8 and 6.1.1.4'
H H 0.0000 0.0000 'International Tables Vol C Tables 4.2.6.8 and 6.1.1.4'
N N 0.0311 0.0180 'International Tables Vol C Tables 4.2.6.8 and 6.1.1.4'
O O 0.0492 0.0322 'International Tables Vol C Tables 4.2.6.8 and 6.1.1.4'

loop_
_geom_angle_atom_site_label_1
_geom_angle_atom_site_label_2
_geom_angle_atom_site_label_3
_geom_angle
_geom_angle_site_symmetry_1
_geom_angle_site_symmetry_3
HA2 OA HA1 125(7) . .
C2 N1 C6 116.0(3) . .
N1 C2 C3 123.8(4) . .
N1 C2 H2 118.1 . .
C3 C2 H2 118.1 . .
C2 C3 C4 119.6(4) . .
C2 C3 H3 120.2 . .
C4 C3 H3 120.2 . .
C3 C4 C5 116.8(3) . .
C3 C4 C7 121.7(3) . .
C5 C4 C7 121.4(4) . .
C6 C5 C4 119.5(4) . .
C6 C5 H5 120.3 . .
C4 C5 H5 120.3 . .
N1 C6 C5 124.3(4) . .
N1 C6 H6 117.8 . .
C5 C6 H6 117.8 . .
C9 C7 C8 118.0(3) 3_556 .
C9 C7 C4 121.4(4) 3_556 .
C8 C7 C4 120.7(3) . .
C9 C8 C7 121.3(4) . .
C9 C8 H8 119.4 . .
C7 C8 H8 119.4 . .
C8 C9 C7 120.8(4) . 3_556
C8 C9 H9 119.6 . .
C7 C9 H9 119.6 3_556 .

loop_
_geom_bond_atom_site_label_1
_geom_bond_atom_site_label_2
_geom_bond_distance
_geom_bond_site_symmetry_2
OA HA2 1.0101(14) .
OA HA1 1.05(8) .
N1 C2 1.339(5) .
N1 C6 1.341(5) .
C2 C3 1.389(5) .
C2 H2 0.9500 .
C3 C4 1.390(5) .
C3 H3 0.9500 .
C4 C5 1.394(5) .
C4 C7 1.482(5) .
C5 C6 1.377(5) .
C5 H5 0.9500 .
C6 H6 0.9500 .
C7 C9 1.399(5) 3_556
C7 C8 1.405(5) .
C8 C9 1.387(5) .
C8 H8 0.9500 .
C9 C7 1.399(5) 3_556
C9 H9 0.9500 .
